data_7122358
loop_
_publ_author_name
'Li, Chao'
'Zheng, Hong-Wei'
'Wei, Heng-Wei'
'Su, Jie'
'Liao, Fu-Hui'
'Zhang, Zhen-Yi'
'Xu, Ling'
'Yang, Zu-Pei'
'Wang, Xiao-Ming'
'Jiao, Huan'

_publ_section_title
;
 Narrow-band blue emitting nitridomagnesosilicate phosphor
 Sr<sub>8</sub>Mg<sub>7</sub>Si<sub>9</sub>N<sub>22</sub>:Eu<sup>2+</sup>
 for phosphor-converted LEDs.
;
_journal_issue 82
_journal_name_full 'Chemical communications (Cambridge, England)'
_journal_page_first 11598
_journal_page_last 11601
_journal_paper_doi 10.1039/c8cc07218c
_journal_volume 54
_journal_year 2018
_chemical_formula_sum 'Mg7 N22 Si9 Sr8'
_chemical_formula_weight 1432.16
_chemical_properties_physical Air-sensitive,Moisture-sensitive
_space_group_crystal_system monoclinic
_space_group_IT_number 12
_space_group_name_Hall '-C 2y'
_space_group_name_H-M_alt 'C 1 2/m 1'
_symmetry_space_group_name_Hall '-C 2y'
_symmetry_space_group_name_H-M 'C 1 2/m 1'
_audit_creation_method SHELXL-2014/7
_audit_update_record
;
2018-05-17 deposited with the CCDC.
2018-09-20 downloaded from the CCDC.
;
_cell_angle_alpha 90
_cell_angle_beta 110.462(3)
_cell_angle_gamma 90
_cell_formula_units_Z 2
_cell_length_a 15.2798(14)
_cell_length_b 7.4691(7)
_cell_length_c 10.9358(10)
_cell_measurement_reflns_used 1110
_cell_measurement_temperature 153(2)
_cell_measurement_theta_max 73.7030
_cell_measurement_theta_min 8.8450
_cell_volume 1169.32(19)
_computing_structure_refinement 'SHELXL-2014/7 (Sheldrick, 2014)'
_diffrn_ambient_temperature 153(2)
_diffrn_measured_fraction_theta_full 0.992
_diffrn_measured_fraction_theta_max 0.992
_diffrn_measurement_device_type 'Bruker CCD'
_diffrn_measurement_method '\w scans'
_diffrn_radiation_type MoK\a
_diffrn_radiation_wavelength 0.71073
_diffrn_reflns_av_R_equivalents 0.0407
_diffrn_reflns_av_unetI/netI 0.0266
_diffrn_reflns_Laue_measured_fraction_full 0.992
_diffrn_reflns_Laue_measured_fraction_max 0.992
_diffrn_reflns_limit_h_max 17
_diffrn_reflns_limit_h_min -18
_diffrn_reflns_limit_k_max 8
_diffrn_reflns_limit_k_min -8
_diffrn_reflns_limit_l_max 13
_diffrn_reflns_limit_l_min -13
_diffrn_reflns_number 13538
_diffrn_reflns_point_group_measured_fraction_full 0.992
_diffrn_reflns_point_group_measured_fraction_max 0.992
_diffrn_reflns_theta_full 25.024
_diffrn_reflns_theta_max 25.024
_diffrn_reflns_theta_min 2.845
_exptl_absorpt_coefficient_mu 18.810
_exptl_absorpt_correction_T_max 1.0000
_exptl_absorpt_correction_T_min 0.6119
_exptl_absorpt_correction_type multi-scan
_exptl_absorpt_process_details multi-scan
_exptl_crystal_colour 'clear light yellow'
_exptl_crystal_colour_lustre clear
_exptl_crystal_colour_modifier light
_exptl_crystal_colour_primary yellow
_exptl_crystal_density_diffrn 4.068
_exptl_crystal_description block
_exptl_crystal_F_000 1336
_exptl_crystal_size_max 0.1
_exptl_crystal_size_mid 0.04
_exptl_crystal_size_min 0.03
_refine_diff_density_max 1.689
_refine_diff_density_min -1.503
_refine_diff_density_rms 0.305
_refine_ls_extinction_method none
_refine_ls_goodness_of_fit_ref 1.042
_refine_ls_hydrogen_treatment undef
_refine_ls_matrix_type full
_refine_ls_number_parameters 125
_refine_ls_number_reflns 1110
_refine_ls_number_restraints 12
_refine_ls_restrained_S_all 1.047
_refine_ls_R_factor_all 0.0745
_refine_ls_R_factor_gt 0.0711
_refine_ls_shift/su_max 0.000
_refine_ls_shift/su_mean 0.000
_refine_ls_structure_factor_coef Fsqd
_refine_ls_weighting_details 'w=1/[\s^2^(Fo^2^)+(0.0500P)^2^+45.2584P] where P=(Fo^2^+2Fc^2^)/3'
_refine_ls_weighting_scheme calc
_refine_ls_wR_factor_gt 0.1673
_refine_ls_wR_factor_ref 0.1689
_reflns_Friedel_coverage 0.000
_reflns_number_gt 995
_reflns_number_total 1110
_reflns_threshold_expression 'I > 2\s(I)'
_cod_data_source_file c8cc07218c2.cif
_cod_data_source_block 3
_cod_depositor_comments 'Adding full bibliography for 7122358.cif.'
_cod_database_code 7122358
_shelx_shelxl_version_number 2014/7
_shelx_space_group_comment
;
The symmetry employed for this shelxl refinement is uniquely defined
by the following loop, which should always be used as a source of
symmetry information in preference to the above space-group names.
They are only intended as comments.
;

loop_
_space_group_symop_operation_xyz
'x, y, z'
'-x, y, -z'
'x+1/2, y+1/2, z'
'-x+1/2, y+1/2, -z'
'-x, -y, -z'
'x, -y, z'
'-x+1/2, -y+1/2, -z'
'x+1/2, -y+1/2, z'

loop_
_atom_site_label
_atom_site_type_symbol
_atom_site_fract_x
_atom_site_fract_y
_atom_site_fract_z
_atom_site_U_iso_or_equiv
_atom_site_adp_type
_atom_site_occupancy
_atom_site_site_symmetry_order
_atom_site_calc_flag
_atom_site_refinement_flags_posn
_atom_site_refinement_flags_adp
_atom_site_refinement_flags_occupancy
Si1 Si 0.0711(3) 0.5000 0.3180(3) 0.0344(8) Uani 1 2 d S T P
Si4 Si 0.3386(3) 0.5000 0.3186(3) 0.0341(8) Uani 1 2 d S T P
Si3 Si 0.16860(18) 0.2348(4) 0.1747(2) 0.0364(7) Uani 1 1 d . . .
Mg1 Mg -0.0777(2) 0.2527(4) 0.1891(3) 0.0324(7) Uani 1 1 d . . .
Mg2 Mg -0.1707(3) 0.5000 0.3182(4) 0.0323(10) Uani 1 2 d S T P
N1 N -0.0525(7) 0.5000 0.2852(9) 0.027(2) Uani 1 2 d S T P
N4 N 0.1781(9) 0.0000 0.2150(12) 0.051(3) Uani 1 2 d S T P
N2 N 0.0904(6) 0.2900(13) 0.2471(8) 0.049(2) Uani 1 1 d . U .
N3 N 0.3663(7) 0.5000 0.4887(10) 0.035(2) Uani 1 2 d S T P
N5 N 0.1280(5) 0.2531(9) 0.0115(6) 0.0321(18) Uani 1 1 d . . .
N6 N 0.1294(7) 0.5000 0.4880(10) 0.035(2) Uani 1 2 d S T P
N8 N 0.4436(7) 0.5000 0.2797(9) 0.028(2) Uani 1 2 d S T P
N7 N 0.2830(6) 0.2906(13) 0.2481(8) 0.048(2) Uani 1 1 d . U .
Si2 Si 0.0795(3) 0.0000 0.3193(4) 0.0387(10) Uani 0.5 2 d S T P
Mg3 Mg 0.0795(3) 0.0000 0.3193(4) 0.0387(10) Uani 0.5 2 d S T P
Sr1 Sr 0.0000 0.0000 0.0000 0.0371(5) Uani 1 4 d S T P
Sr2 Sr 0.2500 0.2500 0.5000 0.0320(5) Uani 1 2 d S . P
Sr3 Sr 0.0000 0.25119(15) 0.5000 0.0314(4) Uani 1 2 d S T P
Sr4 Sr 0.0000 0.5000 0.0000 0.0358(5) Uani 1 4 d S T P
Sr5 Sr 0.25283(8) 0.5000 0.01156(12) 0.0342(5) Uani 1 2 d S T P

loop_
_atom_site_aniso_label
_atom_site_aniso_U_11
_atom_site_aniso_U_22
_atom_site_aniso_U_33
_atom_site_aniso_U_23
_atom_site_aniso_U_13
_atom_site_aniso_U_12
Si1 0.0377(19) 0.033(2) 0.0300(18) 0.000 0.0084(15) 0.000
Si4 0.0385(19) 0.035(2) 0.0285(17) 0.000 0.0111(15) 0.000
Si3 0.0322(14) 0.0486(17) 0.0276(13) -0.0011(10) 0.0094(11) -0.0001(11)
Mg1 0.0376(17) 0.0321(18) 0.0258(15) -0.0004(11) 0.0090(12) 0.0003(12)
Mg2 0.037(2) 0.034(2) 0.025(2) 0.000 0.0102(17) 0.000
N1 0.034(5) 0.018(5) 0.028(5) 0.000 0.010(4) 0.000
N4 0.051(7) 0.057(8) 0.043(7) 0.000 0.014(6) 0.000
N2 0.044(3) 0.058(3) 0.047(3) 0.000(3) 0.019(2) -0.003(2)
N3 0.033(6) 0.031(6) 0.042(6) 0.000 0.016(5) 0.000
N5 0.032(4) 0.033(5) 0.030(4) 0.000(3) 0.010(3) -0.001(3)
N6 0.032(6) 0.032(6) 0.042(6) 0.000 0.015(5) 0.000
N8 0.034(5) 0.020(5) 0.030(5) 0.000 0.011(4) 0.000
N7 0.043(3) 0.057(3) 0.046(3) 0.000(2) 0.017(2) 0.002(2)
Si2 0.040(2) 0.040(2) 0.033(2) 0.000 0.0097(17) 0.000
Mg3 0.040(2) 0.040(2) 0.033(2) 0.000 0.0097(17) 0.000
Sr1 0.0329(9) 0.0312(10) 0.0474(11) 0.000 0.0143(8) 0.000
Sr2 0.0315(7) 0.0301(7) 0.0347(7) -0.0004(4) 0.0120(5) 0.0000(4)
Sr3 0.0329(7) 0.0325(7) 0.0282(7) 0.000 0.0101(5) 0.000
Sr4 0.0327(9) 0.0300(10) 0.0465(10) 0.000 0.0159(8) 0.000
Sr5 0.0337(7) 0.0306(7) 0.0398(8) 0.000 0.0148(5) 0.000

loop_
_atom_type_symbol
_atom_type_description
_atom_type_scat_dispersion_real
_atom_type_scat_dispersion_imag
_atom_type_scat_source
N N 0.0061 0.0033 'International Tables Vol C Tables 4.2.6.8 and 6.1.1.4'
Mg Mg 0.0486 0.0363 'International Tables Vol C Tables 4.2.6.8 and 6.1.1.4'
Si Si 0.0817 0.0704 'International Tables Vol C Tables 4.2.6.8 and 6.1.1.4'
Sr Sr -1.5307 3.2498 'International Tables Vol C Tables 4.2.6.8 and 6.1.1.4'

loop_
_geom_angle_atom_site_label_1
_geom_angle_atom_site_label_2
_geom_angle_atom_site_label_3
_geom_angle
_geom_angle_site_symmetry_1
_geom_angle_site_symmetry_3
N6 Si1 N1 108.7(5) . .
N6 Si1 N2 110.7(3) . .
N1 Si1 N2 103.3(3) . .
N6 Si1 N2 110.7(3) . 6_565
N1 Si1 N2 103.3(3) . 6_565
N2 Si1 N2 119.1(6) . 6_565
N6 Si1 Mg1 122.5(2) . .
N1 Si1 Mg1 46.21(16) . .
N2 Si1 Mg1 57.1(3) . .
N2 Si1 Mg1 124.1(3) 6_565 .
N6 Si1 Mg1 122.5(2) . 6_565
N1 Si1 Mg1 46.21(16) . 6_565
N2 Si1 Mg1 124.1(3) . 6_565
N2 Si1 Mg1 57.1(3) 6_565 6_565
Mg1 Si1 Mg1 79.58(16) . 6_565
N6 Si1 Sr3 59.7(2) . 5_566
N1 Si1 Sr3 63.8(2) . 5_566
N2 Si1 Sr3 155.9(3) . 5_566
N2 Si1 Sr3 84.5(3) 6_565 5_566
Mg1 Si1 Sr3 107.24(14) . 5_566
Mg1 Si1 Sr3 63.14(8) 6_565 5_566
N6 Si1 Sr3 59.7(2) . .
N1 Si1 Sr3 63.8(2) . .
N2 Si1 Sr3 84.5(3) . .
N2 Si1 Sr3 155.9(3) 6_565 .
Mg1 Si1 Sr3 63.14(8) . .
Mg1 Si1 Sr3 107.24(14) 6_565 .
Sr3 Si1 Sr3 71.54(8) 5_566 .
N6 Si1 Sr4 169.9(4) . .
N1 Si1 Sr4 81.5(3) . .
N2 Si1 Sr4 65.7(3) . .
N2 Si1 Sr4 65.7(3) 6_565 .
Mg1 Si1 Sr4 64.34(10) . .
Mg1 Si1 Sr4 64.34(10) 6_565 .
Sr3 Si1 Sr4 127.45(9) 5_566 .
Sr3 Si1 Sr4 127.45(9) . .
N6 Si1 Sr2 50.4(2) . 4_556
N1 Si1 Sr2 134.8(2) . 4_556
N2 Si1 Sr2 121.1(3) . 4_556
N2 Si1 Sr2 63.3(3) 6_565 4_556
Mg1 Si1 Sr2 172.58(13) . 4_556
Mg1 Si1 Sr2 105.94(6) 6_565 4_556
Sr3 Si1 Sr2 71.77(5) 5_566 4_556
Sr3 Si1 Sr2 110.00(10) . 4_556
Sr4 Si1 Sr2 122.33(9) . 4_556
N6 Si1 Sr2 50.4(2) . .
N1 Si1 Sr2 134.8(2) . .
N2 Si1 Sr2 63.3(3) . .
N2 Si1 Sr2 121.1(3) 6_565 .
Mg1 Si1 Sr2 105.94(6) . .
Mg1 Si1 Sr2 172.58(13) 6_565 .
Sr3 Si1 Sr2 110.00(10) 5_566 .
Sr3 Si1 Sr2 71.77(5) . .
Sr4 Si1 Sr2 122.33(9) . .
Sr2 Si1 Sr2 68.13(7) 4_556 .
N3 Si4 N8 110.3(5) . .
N3 Si4 N7 110.7(3) . .
N8 Si4 N7 102.9(3) . .
N3 Si4 N7 110.7(3) . 6_565
N8 Si4 N7 102.9(3) . 6_565
N7 Si4 N7 118.7(6) . 6_565
N3 Si4 Mg1 122.1(2) . 8
N8 Si4 Mg1 45.93(16) . 8
N7 Si4 Mg1 57.0(3) . 8
N7 Si4 Mg1 124.8(3) 6_565 8
N3 Si4 Mg1 122.1(2) . 3
N8 Si4 Mg1 45.93(16) . 3
N7 Si4 Mg1 124.8(3) . 3
N7 Si4 Mg1 57.0(3) 6_565 3
Mg1 Si4 Mg1 80.84(16) 8 3
N3 Si4 Sr5 170.1(4) . .
N8 Si4 Sr5 79.7(3) . .
N7 Si4 Sr5 65.7(3) . .
N7 Si4 Sr5 65.7(3) 6_565 .
Mg1 Si4 Sr5 64.58(10) 8 .
Mg1 Si4 Sr5 64.58(10) 3 .
N3 Si4 Sr3 59.5(2) . 3
N8 Si4 Sr3 65.6(2) . 3
N7 Si4 Sr3 156.6(3) . 3
N7 Si4 Sr3 84.4(3) 6_565 3
Mg1 Si4 Sr3 108.02(13) 8 3
Mg1 Si4 Sr3 62.89(8) 3 3
Sr5 Si4 Sr3 127.44(9) . 3
N3 Si4 Sr3 59.5(2) . 7_556
N8 Si4 Sr3 65.6(2) . 7_556
N7 Si4 Sr3 84.4(3) . 7_556
N7 Si4 Sr3 156.6(3) 6_565 7_556
Mg1 Si4 Sr3 62.89(8) 8 7_556
Mg1 Si4 Sr3 108.02(13) 3 7_556
Sr5 Si4 Sr3 127.44(9) . 7_556
Sr3 Si4 Sr3 72.30(8) 3 7_556
N3 Si4 Sr2 50.8(2) . 4_556
N8 Si4 Sr2 136.2(2) . 4_556
N7 Si4 Sr2 120.5(3) . 4_556
N7 Si4 Sr2 62.9(3) 6_565 4_556
Mg1 Si4 Sr2 172.30(12) 8 4_556
Mg1 Si4 Sr2 105.38(6) 3 4_556
Sr5 Si4 Sr2 121.99(9) . 4_556
Sr3 Si4 Sr2 71.73(5) 3 4_556
Sr3 Si4 Sr2 110.29(10) 7_556 4_556
N3 Si4 Sr2 50.8(2) . .
N8 Si4 Sr2 136.2(2) . .
N7 Si4 Sr2 62.9(3) . .
N7 Si4 Sr2 120.5(3) 6_565 .
Mg1 Si4 Sr2 105.38(6) 8 .
Mg1 Si4 Sr2 172.30(12) 3 .
Sr5 Si4 Sr2 121.99(9) . .
Sr3 Si4 Sr2 110.29(10) 3 .
Sr3 Si4 Sr2 71.73(5) 7_556 .
Sr2 Si4 Sr2 68.07(7) 4_556 .
N5 Si3 N7 114.8(4) . .
N5 Si3 N2 114.7(4) . .
N7 Si3 N2 119.7(4) . .
N5 Si3 N4 107.9(5) . .
N7 Si3 N4 98.1(5) . .
N2 Si3 N4 97.6(5) . .
N5 Si3 Mg2 122.6(3) . 3_545
N7 Si3 Mg2 51.2(3) . 3_545
N2 Si3 Mg2 118.8(3) . 3_545
N4 Si3 Mg2 46.9(4) . 3_545
N5 Si3 Sr1 58.7(2) . .
N7 Si3 Sr1 155.6(3) . .
N2 Si3 Sr1 81.9(3) . .
N4 Si3 Sr1 65.5(4) . .
Mg2 Si3 Sr1 109.90(10) 3_545 .
N5 Si3 Sr5 55.3(2) . .
N7 Si3 Sr5 64.3(3) . .
N2 Si3 Sr5 126.3(3) . .
N4 Si3 Sr5 136.1(4) . .
Mg2 Si3 Sr5 103.78(11) 3_545 .
Sr1 Si3 Sr5 114.01(8) . .
N5 Si3 Sr5 56.8(2) . 7
N7 Si3 Sr5 83.3(3) . 7
N2 Si3 Sr5 154.8(3) . 7
N4 Si3 Sr5 66.9(4) . 7
Mg2 Si3 Sr5 65.89(10) 3_545 7
Sr1 Si3 Sr5 73.73(6) . 7
Sr5 Si3 Sr5 71.03(5) . 7
N5 Si3 Sr4 53.7(2) . .
N7 Si3 Sr4 126.5(3) . .
N2 Si3 Sr4 65.7(3) . .
N4 Si3 Sr4 135.2(4) . .
Mg2 Si3 Sr4 175.41(13) 3_545 .
Sr1 Si3 Sr4 70.96(5) . .
Sr5 Si3 Sr4 71.98(6) . .
Sr5 Si3 Sr4 110.53(8) 7 .
N5 Si3 Sr2 173.4(3) . .
N7 Si3 Sr2 63.2(3) . .
N2 Si3 Sr2 63.6(3) . .
N4 Si3 Sr2 78.7(4) . .
Mg2 Si3 Sr2 61.77(9) 3_545 .
Sr1 Si3 Sr2 125.94(8) . .
Sr5 Si3 Sr2 119.86(8) . .
Sr5 Si3 Sr2 127.63(9) 7 .
Sr4 Si3 Sr2 121.65(8) . .
N5 Mg1 N1 118.0(3) 2 .
N5 Mg1 N8 116.3(3) 2 3_445
N1 Mg1 N8 125.7(4) . 3_445
N5 Mg1 N2 104.1(3) 2 .
N1 Mg1 N2 77.1(4) . .
N8 Mg1 N2 90.3(4) 3_445 .
N5 Mg1 N7 104.3(3) 2 8_455
N1 Mg1 N7 90.5(3) . 8_455
N8 Mg1 N7 76.3(4) 3_445 8_455
N2 Mg1 N7 151.6(3) . 8_455
N5 Mg1 Si1 117.2(2) 2 .
N1 Mg1 Si1 38.2(3) . .
N8 Mg1 Si1 112.2(3) 3_445 .
N2 Mg1 Si1 38.8(2) . .
N7 Mg1 Si1 124.3(3) 8_455 .
N5 Mg1 Si4 117.2(2) 2 3_445
N1 Mg1 Si4 111.3(3) . 3_445
N8 Mg1 Si4 37.9(3) 3_445 3_445
N2 Mg1 Si4 123.4(3) . 3_445
N7 Mg1 Si4 38.4(2) 8_455 3_445
Si1 Mg1 Si4 125.62(16) . 3_445
N5 Mg1 Mg2 116.3(2) 2 .
N1 Mg1 Mg2 41.2(3) . .
N8 Mg1 Mg2 110.8(3) 3_445 .
N2 Mg1 Mg2 116.2(3) . .
N7 Mg1 Mg2 49.7(2) 8_455 .
Si1 Mg1 Mg2 78.22(12) . .
Si4 Mg1 Mg2 78.90(12) 3_445 .
N5 Mg1 Si2 116.6(2) 2 .
N1 Mg1 Si2 109.9(3) . .
N8 Mg1 Si2 40.9(3) 3_445 .
N2 Mg1 Si2 49.6(2) . .
N7 Mg1 Si2 114.7(3) 8_455 .
Si1 Mg1 Si2 78.87(12) . .
Si4 Mg1 Si2 77.03(12) 3_445 .
Mg2 Mg1 Si2 127.10(18) . .
N5 Mg1 Sr3 179.9(3) 2 .
N1 Mg1 Sr3 62.1(2) . .
N8 Mg1 Sr3 63.6(2) 3_445 .
N2 Mg1 Sr3 75.9(2) . .
N7 Mg1 Sr3 75.7(2) 8_455 .
Si1 Mg1 Sr3 62.92(10) . .
Si4 Mg1 Sr3 62.70(10) 3_445 .
Mg2 Mg1 Sr3 63.69(10) . .
Si2 Mg1 Sr3 63.42(10) . .
N5 Mg1 Sr5 55.9(2) 2 3_445
N1 Mg1 Sr5 141.5(3) . 3_445
N8 Mg1 Sr5 73.7(3) 3_445 3_445
N2 Mg1 Sr5 140.4(2) . 3_445
N7 Mg1 Sr5 59.7(2) 8_455 3_445
Si1 Mg1 Sr5 173.03(14) . 3_445
Si4 Mg1 Sr5 61.28(9) 3_445 3_445
Mg2 Mg1 Sr5 103.42(13) . 3_445
Si2 Mg1 Sr5 104.93(10) . 3_445
Sr3 Mg1 Sr5 123.95(10) . 3_445
N1 Mg2 N6 103.1(4) . 5_566
N1 Mg2 N4 141.2(5) . 3_455
N6 Mg2 N4 115.7(5) 5_566 3_455
N1 Mg2 N7 97.6(3) . 8_455
N6 Mg2 N7 107.3(2) 5_566 8_455
N4 Mg2 N7 71.7(2) 3_455 8_455
N1 Mg2 N7 97.6(3) . 3_455
N6 Mg2 N7 107.3(2) 5_566 3_455
N4 Mg2 N7 71.7(2) 3_455 3_455
N7 Mg2 N7 137.6(5) 8_455 3_455
N1 Mg2 Mg1 44.66(15) . 6_565
N6 Mg2 Mg1 118.7(3) 5_566 6_565
N4 Mg2 Mg1 110.4(3) 3_455 6_565
N7 Mg2 Mg1 124.4(3) 8_455 6_565
N7 Mg2 Mg1 53.5(2) 3_455 6_565
N1 Mg2 Mg1 44.66(16) . .
N6 Mg2 Mg1 118.7(3) 5_566 .
N4 Mg2 Mg1 110.4(3) 3_455 .
N7 Mg2 Mg1 53.5(2) 8_455 .
N7 Mg2 Mg1 124.4(3) 3_455 .
Mg1 Mg2 Mg1 76.91(16) 6_565 .
N1 Mg2 Si3 123.1(2) . 8_455
N6 Mg2 Si3 117.2(3) 5_566 8_455
N4 Mg2 Si3 36.97(10) 3_455 8_455
N7 Mg2 Si3 34.7(2) 8_455 8_455
N7 Mg2 Si3 106.0(3) 3_455 8_455
Mg1 Mg2 Si3 123.99(18) 6_565 8_455
Mg1 Mg2 Si3 80.02(10) . 8_455
N1 Mg2 Si3 123.1(2) . 3_455
N6 Mg2 Si3 117.2(3) 5_566 3_455
N4 Mg2 Si3 36.97(10) 3_455 3_455
N7 Mg2 Si3 106.0(3) 8_455 3_455
N7 Mg2 Si3 34.7(2) 3_455 3_455
Mg1 Mg2 Si3 80.02(10) 6_565 3_455
Mg1 Mg2 Si3 123.99(18) . 3_455
Si3 Mg2 Si3 72.14(15) 8_455 3_455
N1 Mg2 Sr3 61.3(2) . 5_566
N6 Mg2 Sr3 57.4(2) 5_566 5_566
N4 Mg2 Sr3 142.32(14) 3_455 5_566
N7 Mg2 Sr3 145.1(2) 8_455 5_566
N7 Mg2 Sr3 75.8(2) 3_455 5_566
Mg1 Mg2 Sr3 61.38(9) 6_565 5_566
Mg1 Mg2 Sr3 103.39(15) . 5_566
Si3 Mg2 Sr3 174.45(16) 8_455 5_566
Si3 Mg2 Sr3 108.82(6) 3_455 5_566
N1 Mg2 Sr3 61.3(2) . .
N6 Mg2 Sr3 57.4(2) 5_566 .
N4 Mg2 Sr3 142.32(14) 3_455 .
N7 Mg2 Sr3 75.8(2) 8_455 .
N7 Mg2 Sr3 145.1(2) 3_455 .
Mg1 Mg2 Sr3 103.39(15) 6_565 .
Mg1 Mg2 Sr3 61.38(9) . .
Si3 Mg2 Sr3 108.82(6) 8_455 .
Si3 Mg2 Sr3 174.45(16) 3_455 .
Sr3 Mg2 Sr3 69.68(9) 5_566 .
N1 Mg2 Sr2 132.5(2) . 3_455
N6 Mg2 Sr2 52.8(2) 5_566 3_455
N4 Mg2 Sr2 76.3(3) 3_455 3_455
N7 Mg2 Sr2 126.9(3) 8_455 3_455
N7 Mg2 Sr2 62.0(2) 3_455 3_455
Mg1 Mg2 Sr2 106.00(6) 6_565 3_455
Mg1 Mg2 Sr2 171.51(17) . 3_455
Si3 Mg2 Sr2 104.17(14) 8_455 3_455
Si3 Mg2 Sr2 64.49(8) 3_455 3_455
Sr3 Mg2 Sr2 71.88(6) 5_566 3_455
Sr3 Mg2 Sr2 110.14(12) . 3_455
Si1 N1 Mg2 159.3(6) . .
Si1 N1 Mg1 95.5(3) . .
Mg2 N1 Mg1 94.2(3) . .
Si1 N1 Mg1 95.5(3) . 6_565
Mg2 N1 Mg1 94.2(3) . 6_565
Mg1 N1 Mg1 123.9(5) . 6_565
Si1 N1 Sr3 82.2(3) . 5_566
Mg2 N1 Sr3 82.1(3) . 5_566
Mg1 N1 Sr3 158.2(3) . 5_566
Mg1 N1 Sr3 77.88(13) 6_565 5_566
Si1 N1 Sr3 82.2(3) . .
Mg2 N1 Sr3 82.1(3) . .
Mg1 N1 Sr3 77.88(13) . .
Mg1 N1 Sr3 158.2(4) 6_565 .
Sr3 N1 Sr3 80.4(2) 5_566 .
Si3 N4 Si3 153.5(8) 6 .
Si3 N4 Si2 96.7(4) 6 .
Si3 N4 Si2 96.7(4) . .
Si3 N4 Mg2 96.1(4) 6 3_545
Si3 N4 Mg2 96.1(4) . 3_545
Si2 N4 Mg2 121.8(6) . 3_545
Si3 N4 Sr1 80.2(4) 6 .
Si3 N4 Sr1 80.2(4) . .
Si2 N4 Sr1 78.5(4) . .
Mg2 N4 Sr1 159.7(6) 3_545 .
Si3 N4 Sr5 79.7(4) 6 7
Si3 N4 Sr5 79.7(4) . 7
Si2 N4 Sr5 158.9(6) . 7
Mg2 N4 Sr5 79.3(4) 3_545 7
Sr1 N4 Sr5 80.4(3) . 7
Si3 N2 Si1 130.8(6) . .
Si3 N2 Si2 94.5(4) . .
Si1 N2 Si2 127.9(4) . .
Si3 N2 Mg1 134.4(5) . .
Si1 N2 Mg1 84.1(3) . .
Si2 N2 Mg1 77.7(3) . .
Si3 N2 Sr2 85.9(3) . .
Si1 N2 Sr2 83.9(3) . .
Si2 N2 Sr2 74.1(3) . .
Mg1 N2 Sr2 132.3(3) . .
Si3 N2 Sr4 83.4(3) . .
Si1 N2 Sr4 80.9(3) . .
Si2 N2 Sr4 136.3(4) . .
Mg1 N2 Sr4 73.4(2) . .
Sr2 N2 Sr4 148.3(3) . .
Si4 N3 Mg3 169.8(6) . 7_556
Si4 N3 Si2 169.8(6) . 7_556
Mg3 N3 Si2 0.0 7_556 7_556
Si4 N3 Sr2 97.7(3) . .
Mg3 N3 Sr2 89.4(3) 7_556 .
Si2 N3 Sr2 89.4(3) 7_556 .
Si4 N3 Sr2 97.7(3) . 4_556
Mg3 N3 Sr2 89.4(3) 7_556 4_556
Si2 N3 Sr2 89.4(3) 7_556 4_556
Sr2 N3 Sr2 91.4(3) . 4_556
Si4 N3 Sr3 87.0(3) . 3
Mg3 N3 Sr3 85.6(3) 7_556 3
Si2 N3 Sr3 85.6(3) 7_556 3
Sr2 N3 Sr3 174.4(4) . 3
Sr2 N3 Sr3 90.99(3) 4_556 3
Si4 N3 Sr3 87.0(3) . 7_556
Mg3 N3 Sr3 85.6(3) 7_556 7_556
Si2 N3 Sr3 85.6(3) 7_556 7_556
Sr2 N3 Sr3 90.99(3) . 7_556
Sr2 N3 Sr3 174.4(4) 4_556 7_556
Sr3 N3 Sr3 86.2(3) 3 7_556
Si3 N5 Mg1 175.2(4) . 2
Si3 N5 Sr5 93.3(3) . .
Mg1 N5 Sr5 90.1(3) 2 .
Si3 N5 Sr4 95.7(3) . .
Mg1 N5 Sr4 87.5(2) 2 .
Sr5 N5 Sr4 92.0(2) . .
Si3 N5 Sr1 89.1(3) . .
Mg1 N5 Sr1 87.4(2) 2 .
Sr5 N5 Sr1 177.4(3) . .
Sr4 N5 Sr1 88.53(19) . .
Si3 N5 Sr5 91.8(3) . 7
Mg1 N5 Sr5 84.9(2) 2 7
Sr5 N5 Sr5 88.77(19) . 7
Sr4 N5 Sr5 172.4(3) . 7
Sr1 N5 Sr5 90.4(2) . 7
Si1 N6 Mg2 168.9(6) . 5_566
Si1 N6 Sr2 98.2(3) . 4_556
Mg2 N6 Sr2 89.5(3) 5_566 4_556
Si1 N6 Sr2 98.2(3) . .
Mg2 N6 Sr2 89.5(3) 5_566 .
Sr2 N6 Sr2 92.1(3) 4_556 .
Si1 N6 Sr3 86.8(3) . .
Mg2 N6 Sr3 85.1(3) 5_566 .
Sr2 N6 Sr3 173.6(4) 4_556 .
Sr2 N6 Sr3 91.20(3) . .
Si1 N6 Sr3 86.8(3) . 5_566
Mg2 N6 Sr3 85.1(3) 5_566 5_566
Sr2 N6 Sr3 91.20(3) 4_556 5_566
Sr2 N6 Sr3 173.6(4) . 5_566
Sr3 N6 Sr3 85.0(3) . 5_566
Si4 N8 Mg3 155.3(6) . 3
Si4 N8 Si2 155.3(6) . 3
Mg3 N8 Si2 0.0 3 3
Si4 N8 Mg1 96.2(3) . 8
Mg3 N8 Mg1 94.7(3) 3 8
Si2 N8 Mg1 94.7(3) 3 8
Si4 N8 Mg1 96.2(3) . 3
Mg3 N8 Mg1 94.7(3) 3 3
Si2 N8 Mg1 94.7(3) 3 3
Mg1 N8 Mg1 127.6(5) 8 3
Si4 N8 Sr3 80.6(3) . 3
Mg3 N8 Sr3 80.5(3) 3 3
Si2 N8 Sr3 80.5(3) 3 3
Mg1 N8 Sr3 155.9(4) 8 3
Mg1 N8 Sr3 76.46(14) 3 3
Si4 N8 Sr3 80.6(3) . 7_556
Mg3 N8 Sr3 80.5(3) 3 7_556
Si2 N8 Sr3 80.5(3) 3 7_556
Mg1 N8 Sr3 76.46(14) 8 7_556
Mg1 N8 Sr3 155.9(4) 3 7_556
Sr3 N8 Sr3 79.5(2) 3 7_556
Si4 N8 Sr5 68.3(3) . .
Mg3 N8 Sr5 136.4(4) 3 .
Si2 N8 Sr5 136.4(4) 3 .
Mg1 N8 Sr5 69.0(3) 8 .
Mg1 N8 Sr5 69.0(3) 3 .
Sr3 N8 Sr5 129.6(2) 3 .
Sr3 N8 Sr5 129.6(2) 7_556 .
Si3 N7 Si4 131.4(6) . .
Si3 N7 Mg2 94.1(4) . 3_545
Si4 N7 Mg2 128.3(4) . 3_545
Si3 N7 Mg1 133.4(5) . 8
Si4 N7 Mg1 84.6(3) . 8
Mg2 N7 Mg1 76.8(3) 3_545 8
Si3 N7 Sr5 84.0(3) . .
Si4 N7 Sr5 79.7(3) . .
Mg2 N7 Sr5 136.6(4) 3_545 .
Mg1 N7 Sr5 73.7(2) 8 .
Si3 N7 Sr2 86.2(3) . .
Si4 N7 Sr2 84.3(3) . .
Mg2 N7 Sr2 74.4(3) 3_545 .
Mg1 N7 Sr2 132.2(3) 8 .
Sr5 N7 Sr2 147.9(3) . .
N8 Si2 N3 104.7(4) 3_445 7_556
N8 Si2 N4 138.8(5) 3_445 .
N3 Si2 N4 116.5(5) 7_556 .
N8 Si2 N2 96.9(3) 3_445 .
N3 Si2 N2 107.9(2) 7_556 .
N4 Si2 N2 71.3(2) . .
N8 Si2 N2 96.9(3) 3_445 6
N3 Si2 N2 107.9(2) 7_556 6
N4 Si2 N2 71.3(2) . 6
N2 Si2 N2 136.6(5) . 6
N8 Si2 Mg1 44.44(15) 3_445 .
N3 Si2 Mg1 118.4(2) 7_556 .
N4 Si2 Mg1 109.7(3) . .
N2 Si2 Mg1 52.7(2) . .
N2 Si2 Mg1 124.4(3) 6 .
N8 Si2 Mg1 44.44(15) 3_445 6
N3 Si2 Mg1 118.4(2) 7_556 6
N4 Si2 Mg1 109.7(3) . 6
N2 Si2 Mg1 124.4(3) . 6
N2 Si2 Mg1 52.7(2) 6 6
Mg1 Si2 Mg1 78.14(16) . 6
N8 Si2 Sr3 62.9(2) 3_445 .
N3 Si2 Sr3 57.3(2) 7_556 .
N4 Si2 Sr3 142.12(13) . .
N2 Si2 Sr3 75.9(2) . .
N2 Si2 Sr3 145.9(2) 6 .
Mg1 Si2 Sr3 61.16(9) . .
Mg1 Si2 Sr3 104.17(14) 6 .
N8 Si2 Sr3 62.9(2) 3_445 5_556
N3 Si2 Sr3 57.3(2) 7_556 5_556
N4 Si2 Sr3 142.12(13) . 5_556
N2 Si2 Sr3 145.9(2) . 5_556
N2 Si2 Sr3 75.9(2) 6 5_556
Mg1 Si2 Sr3 104.17(14) . 5_556
Mg1 Si2 Sr3 61.16(9) 6 5_556
Sr3 Si2 Sr3 70.46(9) . 5_556
N8 Si2 Sr2 133.9(2) 3_445 .
N3 Si2 Sr2 53.3(2) 7_556 .
N4 Si2 Sr2 76.4(3) . .
N2 Si2 Sr2 62.3(2) . .
N2 Si2 Sr2 127.0(3) 6 .
Mg1 Si2 Sr2 105.43(6) . .
Mg1 Si2 Sr2 171.76(16) 6 .
Sr3 Si2 Sr2 71.92(6) . .
Sr3 Si2 Sr2 110.60(12) 5_556 .
N8 Si2 Sr2 133.9(2) 3_445 4_546
N3 Si2 Sr2 53.3(2) 7_556 4_546
N4 Si2 Sr2 76.4(3) . 4_546
N2 Si2 Sr2 127.0(3) . 4_546
N2 Si2 Sr2 62.3(2) 6 4_546
Mg1 Si2 Sr2 171.76(16) . 4_546
Mg1 Si2 Sr2 105.43(6) 6 4_546
Sr3 Si2 Sr2 110.60(12) . 4_546
Sr3 Si2 Sr2 71.92(6) 5_556 4_546
Sr2 Si2 Sr2 70.06(8) . 4_546
N8 Si2 Sr1 78.2(3) 3_445 .
N3 Si2 Sr1 177.1(3) 7_556 .
N4 Si2 Sr1 60.6(3) . .
N2 Si2 Sr1 71.5(2) . .
N2 Si2 Sr1 71.5(2) 6 .
Mg1 Si2 Sr1 63.62(10) . .
Mg1 Si2 Sr1 63.62(10) 6 .
Sr3 Si2 Sr1 124.79(10) . .
Sr3 Si2 Sr1 124.79(10) 5_556 .
Sr2 Si2 Sr1 124.61(10) . .
Sr2 Si2 Sr1 124.61(10) 4_546 .
N5 Sr1 N5 180.0 . 5
N5 Sr1 N5 89.2(3) . 6
N5 Sr1 N5 90.8(3) 5 6
N5 Sr1 N5 90.8(3) . 2
N5 Sr1 N5 89.2(3) 5 2
N5 Sr1 N5 180.0(2) 6 2
N5 Sr1 N4 60.2(2) . .
N5 Sr1 N4 119.8(2) 5 .
N5 Sr1 N4 60.2(2) 6 .
N5 Sr1 N4 119.8(2) 2 .
N5 Sr1 N4 119.8(2) . 5
N5 Sr1 N4 60.2(2) 5 5
N5 Sr1 N4 119.8(2) 6 5
N5 Sr1 N4 60.2(2) 2 5
N4 Sr1 N4 180.0 . 5
N5 Sr1 Si3 147.82(15) . 5
N5 Sr1 Si3 32.18(15) 5 5
N5 Sr1 Si3 93.68(15) 6 5
N5 Sr1 Si3 86.32(15) 2 5
N4 Sr1 Si3 145.69(6) . 5
N4 Sr1 Si3 34.31(6) 5 5
N5 Sr1 Si3 86.32(15) . 6
N5 Sr1 Si3 93.68(15) 5 6
N5 Sr1 Si3 32.18(15) 6 6
N5 Sr1 Si3 147.82(15) 2 6
N4 Sr1 Si3 34.31(6) . 6
N4 Sr1 Si3 145.69(6) 5 6
Si3 Sr1 Si3 112.33(10) 5 6
N5 Sr1 Si3 93.68(15) . 2
N5 Sr1 Si3 86.32(15) 5 2
N5 Sr1 Si3 147.82(15) 6 2
N5 Sr1 Si3 32.18(15) 2 2
N4 Sr1 Si3 145.69(6) . 2
N4 Sr1 Si3 34.31(6) 5 2
Si3 Sr1 Si3 67.67(10) 5 2
Si3 Sr1 Si3 180.00(12) 6 2
N5 Sr1 Si3 32.18(15) . .
N5 Sr1 Si3 147.82(15) 5 .
N5 Sr1 Si3 86.32(15) 6 .
N5 Sr1 Si3 93.68(15) 2 .
N4 Sr1 Si3 34.31(6) . .
N4 Sr1 Si3 145.69(6) 5 .
Si3 Sr1 Si3 180.0 5 .
Si3 Sr1 Si3 67.67(10) 6 .
Si3 Sr1 Si3 112.33(10) 2 .
N5 Sr1 Si2 87.57(15) . .
N5 Sr1 Si2 92.43(15) 5 .
N5 Sr1 Si2 87.57(15) 6 .
N5 Sr1 Si2 92.43(15) 2 .
N4 Sr1 Si2 40.9(3) . .
N4 Sr1 Si2 139.1(3) 5 .
Si3 Sr1 Si2 124.55(7) 5 .
Si3 Sr1 Si2 55.45(7) 6 .
Si3 Sr1 Si2 124.55(7) 2 .
Si3 Sr1 Si2 55.45(7) . .
N6 Sr2 N6 180.0 . 7_556
N6 Sr2 N3 92.0(2) . 7_556
N6 Sr2 N3 88.0(2) 7_556 7_556
N6 Sr2 N3 88.0(2) . .
N6 Sr2 N3 92.0(2) 7_556 .
N3 Sr2 N3 180.0 7_556 .
N6 Sr2 N7 76.9(3) . 7_556
N6 Sr2 N7 103.1(3) 7_556 7_556
N3 Sr2 N7 63.0(3) 7_556 7_556
N3 Sr2 N7 117.0(3) . 7_556
N6 Sr2 N7 103.1(3) . .
N6 Sr2 N7 76.9(3) 7_556 .
N3 Sr2 N7 117.0(3) 7_556 .
N3 Sr2 N7 63.0(3) . .
N7 Sr2 N7 180.0 7_556 .
N6 Sr2 N2 63.1(3) . .
N6 Sr2 N2 116.9(3) 7_556 .
N3 Sr2 N2 76.5(3) 7_556 .
N3 Sr2 N2 103.5(3) . .
N7 Sr2 N2 121.1(2) 7_556 .
N7 Sr2 N2 58.9(2) . .
N6 Sr2 N2 116.9(3) . 7_556
N6 Sr2 N2 63.1(3) 7_556 7_556
N3 Sr2 N2 103.5(3) 7_556 7_556
N3 Sr2 N2 76.5(3) . 7_556
N7 Sr2 N2 58.9(2) 7_556 7_556
N7 Sr2 N2 121.1(2) . 7_556
N2 Sr2 N2 180.0 . 7_556
N6 Sr2 Si2 88.77(18) . .
N6 Sr2 Si2 91.23(18) 7_556 .
N3 Sr2 Si2 37.3(2) 7_556 .
N3 Sr2 Si2 142.7(2) . .
N7 Sr2 Si2 98.30(18) 7_556 .
N7 Sr2 Si2 81.70(18) . .
N2 Sr2 Si2 43.58(19) . .
N2 Sr2 Si2 136.42(19) 7_556 .
N6 Sr2 Mg3 91.23(18) . 7_556
N6 Sr2 Mg3 88.77(18) 7_556 7_556
N3 Sr2 Mg3 142.7(2) 7_556 7_556
N3 Sr2 Mg3 37.3(2) . 7_556
N7 Sr2 Mg3 81.70(18) 7_556 7_556
N7 Sr2 Mg3 98.30(18) . 7_556
N2 Sr2 Mg3 136.42(19) . 7_556
N2 Sr2 Mg3 43.58(19) 7_556 7_556
Si2 Sr2 Mg3 180.0 . 7_556
N6 Sr2 Si2 91.23(18) . 7_556
N6 Sr2 Si2 88.77(18) 7_556 7_556
N3 Sr2 Si2 142.7(2) 7_556 7_556
N3 Sr2 Si2 37.3(2) . 7_556
N7 Sr2 Si2 81.70(18) 7_556 7_556
N7 Sr2 Si2 98.30(18) . 7_556
N2 Sr2 Si2 136.42(19) . 7_556
N2 Sr2 Si2 43.58(19) 7_556 7_556
Si2 Sr2 Si2 180.0 . 7_556
Mg3 Sr2 Si2 0.0 7_556 7_556
N3 Sr3 N3 93.8(3) 3_445 7_556
N3 Sr3 N6 85.85(19) 3_445 5_566
N3 Sr3 N6 175.0(3) 7_556 5_566
N3 Sr3 N6 175.0(3) 3_445 .
N3 Sr3 N6 85.85(19) 7_556 .
N6 Sr3 N6 95.0(3) 5_566 .
N3 Sr3 N1 114.4(3) 3_445 .
N3 Sr3 N1 117.9(3) 7_556 .
N6 Sr3 N1 66.6(3) 5_566 .
N6 Sr3 N1 61.6(3) . .
N3 Sr3 N1 117.9(3) 3_445 5_566
N3 Sr3 N1 114.4(3) 7_556 5_566
N6 Sr3 N1 61.6(3) 5_566 5_566
N6 Sr3 N1 66.6(3) . 5_566
N1 Sr3 N1 99.6(2) . 5_566
N3 Sr3 N8 61.7(3) 3_445 3_445
N3 Sr3 N8 66.4(3) 7_556 3_445
N6 Sr3 N8 117.5(3) 5_566 3_445
N6 Sr3 N8 113.7(3) . 3_445
N1 Sr3 N8 79.91(17) . 3_445
N1 Sr3 N8 179.1(2) 5_566 3_445
N3 Sr3 N8 66.4(3) 3_445 7_556
N3 Sr3 N8 61.7(3) 7_556 7_556
N6 Sr3 N8 113.7(3) 5_566 7_556
N6 Sr3 N8 117.5(3) . 7_556
N1 Sr3 N8 179.1(2) . 7_556
N1 Sr3 N8 79.91(17) 5_566 7_556
N8 Sr3 N8 100.5(2) 3_445 7_556
N3 Sr3 Si1 90.89(17) 3_445 5_566
N3 Sr3 Si1 141.6(2) 7_556 5_566
N6 Sr3 Si1 33.5(2) 5_566 5_566
N6 Sr3 Si1 92.51(18) . 5_566
N1 Sr3 Si1 94.29(15) . 5_566
N1 Sr3 Si1 34.0(2) 5_566 5_566
N8 Sr3 Si1 145.2(2) 3_445 5_566
N8 Sr3 Si1 85.78(15) 7_556 5_566
N3 Sr3 Si1 141.6(2) 3_445 .
N3 Sr3 Si1 90.89(17) 7_556 .
N6 Sr3 Si1 92.51(18) 5_566 .
N6 Sr3 Si1 33.5(2) . .
N1 Sr3 Si1 34.0(2) . .
N1 Sr3 Si1 94.29(15) 5_566 .
N8 Sr3 Si1 85.78(15) 3_445 .
N8 Sr3 Si1 145.2(2) 7_556 .
Si1 Sr3 Si1 108.46(8) 5_566 .
N3 Sr3 Si4 33.5(2) 3_445 3_445
N3 Sr3 Si4 91.58(18) 7_556 3_445
N6 Sr3 Si4 90.84(18) 5_566 3_445
N6 Sr3 Si4 141.5(2) . 3_445
N1 Sr3 Si4 86.44(15) . 3_445
N1 Sr3 Si4 145.4(2) 5_566 3_445
N8 Sr3 Si4 33.88(19) 3_445 3_445
N8 Sr3 Si4 94.36(15) 7_556 3_445
Si1 Sr3 Si4 112.02(9) 5_566 3_445
Si1 Sr3 Si4 108.34(9) . 3_445
N3 Sr3 Si4 91.58(18) 3_445 7_556
N3 Sr3 Si4 33.5(2) 7_556 7_556
N6 Sr3 Si4 141.5(2) 5_566 7_556
N6 Sr3 Si4 90.84(18) . 7_556
N1 Sr3 Si4 145.4(2) . 7_556
N1 Sr3 Si4 86.44(15) 5_566 7_556
N8 Sr3 Si4 94.36(15) 3_445 7_556
N8 Sr3 Si4 33.88(19) 7_556 7_556
Si1 Sr3 Si4 108.34(9) 5_566 7_556
Si1 Sr3 Si4 112.02(8) . 7_556
Si4 Sr3 Si4 107.70(8) 3_445 7_556
N5 Sr4 N5 87.8(3) . 6_565
N5 Sr4 N5 92.2(3) . 2
N5 Sr4 N5 180.0(3) 6_565 2
N5 Sr4 N5 180.0 . 5_565
N5 Sr4 N5 92.2(3) 6_565 5_565
N5 Sr4 N5 87.8(3) 2 5_565
N5 Sr4 N2 102.7(2) . 6_565
N5 Sr4 N2 59.8(2) 6_565 6_565
N5 Sr4 N2 120.2(2) 2 6_565
N5 Sr4 N2 77.3(2) 5_565 6_565
N5 Sr4 N2 77.3(2) . 2
N5 Sr4 N2 120.2(2) 6_565 2
N5 Sr4 N2 59.8(2) 2 2
N5 Sr4 N2 102.7(2) 5_565 2
N2 Sr4 N2 180.0 6_565 2
N5 Sr4 N2 120.2(2) . 5_565
N5 Sr4 N2 77.3(2) 6_565 5_565
N5 Sr4 N2 102.7(2) 2 5_565
N5 Sr4 N2 59.8(2) 5_565 5_565
N2 Sr4 N2 117.2(4) 6_565 5_565
N2 Sr4 N2 62.8(4) 2 5_565
N5 Sr4 N2 59.8(2) . .
N5 Sr4 N2 102.7(2) 6_565 .
N5 Sr4 N2 77.3(2) 2 .
N5 Sr4 N2 120.2(2) 5_565 .
N2 Sr4 N2 62.8(4) 6_565 .
N2 Sr4 N2 117.2(4) 2 .
N2 Sr4 N2 180.0 5_565 .
N5 Sr4 Si1 89.09(15) . .
N5 Sr4 Si1 89.09(15) 6_565 .
N5 Sr4 Si1 90.91(15) 2 .
N5 Sr4 Si1 90.91(15) 5_565 .
N2 Sr4 Si1 33.42(18) 6_565 .
N2 Sr4 Si1 146.58(18) 2 .
N2 Sr4 Si1 146.58(17) 5_565 .
N2 Sr4 Si1 33.42(17) . .
N5 Sr4 Si1 90.91(15) . 5_565
N5 Sr4 Si1 90.91(15) 6_565 5_565
N5 Sr4 Si1 89.09(15) 2 5_565
N5 Sr4 Si1 89.09(15) 5_565 5_565
N2 Sr4 Si1 146.58(18) 6_565 5_565
N2 Sr4 Si1 33.42(18) 2 5_565
N2 Sr4 Si1 33.42(18) 5_565 5_565
N2 Sr4 Si1 146.58(17) . 5_565
Si1 Sr4 Si1 180.0 . 5_565
N5 Sr4 Si3 91.36(15) . 2
N5 Sr4 Si3 149.41(15) 6_565 2
N5 Sr4 Si3 30.59(15) 2 2
N5 Sr4 Si3 88.64(15) 5_565 2
N2 Sr4 Si3 149.07(16) 6_565 2
N2 Sr4 Si3 30.93(16) 2 2
N2 Sr4 Si3 76.78(18) 5_565 2
N2 Sr4 Si3 103.22(18) . 2
Si1 Sr4 Si3 121.48(7) . 2
Si1 Sr4 Si3 58.52(7) 5_565 2
N5 Sr4 Si3 88.64(15) . 6_565
N5 Sr4 Si3 30.59(15) 6_565 6_565
N5 Sr4 Si3 149.41(15) 2 6_565
N5 Sr4 Si3 91.36(15) 5_565 6_565
N2 Sr4 Si3 30.93(16) 6_565 6_565
N2 Sr4 Si3 149.07(16) 2 6_565
N2 Sr4 Si3 103.22(18) 5_565 6_565
N2 Sr4 Si3 76.78(18) . 6_565
Si1 Sr4 Si3 58.52(7) . 6_565
Si1 Sr4 Si3 121.48(7) 5_565 6_565
Si3 Sr4 Si3 180.00(9) 2 6_565
N5 Sr5 N5 88.1(3) 6_565 .
N5 Sr5 N5 91.23(19) 6_565 4
N5 Sr5 N5 174.91(6) . 4
N5 Sr5 N5 174.91(6) 6_565 7
N5 Sr5 N5 91.23(19) . 7
N5 Sr5 N5 89.0(3) 4 7
N5 Sr5 N7 105.3(2) 6_565 .
N5 Sr5 N7 61.2(2) . .
N5 Sr5 N7 123.8(2) 4 .
N5 Sr5 N7 78.7(2) 7 .
N5 Sr5 N7 61.2(2) 6_565 6_565
N5 Sr5 N7 105.3(2) . 6_565
N5 Sr5 N7 78.7(2) 4 6_565
N5 Sr5 N7 123.8(2) 7 6_565
N7 Sr5 N7 64.8(4) . 6_565
N5 Sr5 N4 117.3(2) 6_565 7
N5 Sr5 N4 117.3(2) . 7
N5 Sr5 N4 58.7(2) 4 7
N5 Sr5 N4 58.7(2) 7 7
N7 Sr5 N4 137.4(2) . 7
N7 Sr5 N4 137.4(2) 6_565 7
N5 Sr5 Si4 91.80(15) 6_565 .
N5 Sr5 Si4 91.80(15) . .
N5 Sr5 Si4 93.26(15) 4 .
N5 Sr5 Si4 93.26(15) 7 .
N7 Sr5 Si4 34.60(18) . .
N7 Sr5 Si4 34.60(18) 6_565 .
N4 Sr5 Si4 137.9(2) 7 .
N5 Sr5 Si3 90.07(16) 6_565 .
N5 Sr5 Si3 31.35(15) . .
N5 Sr5 Si3 153.72(15) 4 .
N5 Sr5 Si3 91.97(15) 7 .
N7 Sr5 Si3 31.69(17) . .
N7 Sr5 Si3 78.95(18) 6_565 .
N4 Sr5 Si3 141.11(7) 7 .
Si4 Sr5 Si3 60.47(7) . .
N5 Sr5 Si3 31.35(15) 6_565 6_565
N5 Sr5 Si3 90.07(16) . 6_565
N5 Sr5 Si3 91.97(15) 4 6_565
N5 Sr5 Si3 153.72(15) 7 6_565
N7 Sr5 Si3 78.95(18) . 6_565
N7 Sr5 Si3 31.69(17) 6_565 6_565
N4 Sr5 Si3 141.11(7) 7 6_565
Si4 Sr5 Si3 60.47(7) . 6_565
Si3 Sr5 Si3 75.92(10) . 6_565
N5 Sr5 Si3 143.62(15) 6_565 7
N5 Sr5 Si3 92.76(15) . 7
N5 Sr5 Si3 84.80(15) 4 7
N5 Sr5 Si3 31.37(15) 7 7
N7 Sr5 Si3 106.88(18) . 7
N7 Sr5 Si3 150.93(17) 6_565 7
N4 Sr5 Si3 33.38(6) 7 7
Si4 Sr5 Si3 124.48(8) . 7
Si3 Sr5 Si3 108.97(5) . 7
Si3 Sr5 Si3 174.16(8) 6_565 7
N5 Sr5 Si3 92.76(15) 6_565 4
N5 Sr5 Si3 143.62(15) . 4
N5 Sr5 Si3 31.37(15) 4 4
N5 Sr5 Si3 84.80(15) 7 4
N7 Sr5 Si3 150.93(17) . 4
N7 Sr5 Si3 106.88(18) 6_565 4
N4 Sr5 Si3 33.38(6) 7 4
Si4 Sr5 Si3 124.48(8) . 4
Si3 Sr5 Si3 174.16(8) . 4
Si3 Sr5 Si3 108.97(5) 6_565 4
Si3 Sr5 Si3 65.97(10) 7 4

loop_
_geom_bond_atom_site_label_1
_geom_bond_atom_site_label_2
_geom_bond_distance
_geom_bond_site_symmetry_2
Si1 N6 1.758(11) .
Si1 N1 1.795(10) .
Si1 N2 1.819(9) .
Si1 N2 1.819(9) 6_565
Si1 Mg1 2.887(4) .
Si1 Mg1 2.887(4) 6_565
Si1 Sr3 3.179(3) 5_566
Si1 Sr3 3.179(3) .
Si1 Sr4 3.261(4) .
Si1 Sr2 3.334(3) 4_556
Si1 Sr2 3.334(3) .
Si4 N3 1.757(11) .
Si4 N8 1.797(10) .
Si4 N7 1.818(9) .
Si4 N7 1.818(9) 6_565
Si4 Mg1 2.910(4) 8
Si4 Mg1 2.910(4) 3
Si4 Sr5 3.149(4) .
Si4 Sr3 3.180(3) 3
Si4 Sr3 3.180(3) 7_556
Si4 Sr2 3.336(3) 4_556
Si4 Sr2 3.336(3) .
Si3 N5 1.678(7) .
Si3 N7 1.701(9) .
Si3 N2 1.698(9) .
Si3 N4 1.802(4) .
Si3 Mg2 2.979(5) 3_545
Si3 Sr1 3.150(3) .
Si3 Sr5 3.220(3) .
Si3 Sr5 3.221(3) 7
Si3 Sr4 3.282(3) .
Si3 Sr2 3.335(3) .
Mg1 N5 2.055(7) 2
Mg1 N1 2.094(5) .
Mg1 N8 2.103(5) 3_445
Mg1 N2 2.438(9) .
Mg1 N7 2.452(9) 8_455
Mg1 Si4 2.910(4) 3_445
Mg1 Mg2 2.971(5) .
Mg1 Si2 2.994(5) .
Mg1 Sr3 3.186(3) .
Mg1 Sr5 3.243(3) 3_445
Mg2 N1 1.961(10) .
Mg2 N6 1.989(11) 5_566
Mg2 N4 2.188(13) 3_455
Mg2 N7 2.328(10) 8_455
Mg2 N7 2.328(9) 3_455
Mg2 Mg1 2.971(5) 6_565
Mg2 Si3 2.979(5) 8_455
Mg2 Si3 2.979(5) 3_455
Mg2 Sr3 3.253(3) 5_566
Mg2 Sr3 3.253(3) .
Mg2 Sr2 3.255(3) 3_455
N1 Mg1 2.094(5) 6_565
N1 Sr3 2.881(7) 5_566
N1 Sr3 2.881(7) .
N4 Si3 1.802(4) 6
N4 Si2 2.186(13) .
N4 Mg2 2.188(13) 3_545
N4 Sr1 2.909(12) .
N4 Sr5 3.013(12) 7
N2 Si2 2.332(10) .
N2 Sr2 2.995(8) .
N2 Sr4 3.010(9) .
N3 Mg3 1.969(11) 7_556
N3 Si2 1.969(11) 7_556
N3 Sr2 2.610(7) .
N3 Sr2 2.610(7) 4_556
N3 Sr3 2.745(7) 3
N3 Sr3 2.745(7) 7_556
N5 Mg1 2.055(7) 2
N5 Sr5 2.653(7) .
N5 Sr4 2.659(7) .
N5 Sr1 2.691(7) .
N5 Sr5 2.697(7) 7
N6 Mg2 1.989(11) 5_566
N6 Sr2 2.594(7) 4_556
N6 Sr2 2.594(7) .
N6 Sr3 2.750(7) .
N6 Sr3 2.750(7) 5_566
N8 Mg3 1.967(10) 3
N8 Si2 1.967(10) 3
N8 Mg1 2.103(5) 8
N8 Mg1 2.103(5) 3
N8 Sr3 2.935(7) 3
N8 Sr3 2.935(7) 7_556
N8 Sr5 3.334(10) .
N7 Mg2 2.328(9) 3_545
N7 Mg1 2.452(9) 8
N7 Sr5 2.918(9) .
N7 Sr2 2.984(8) .
Si2 N8 1.967(10) 3_445
Si2 N3 1.969(11) 7_556
Si2 N2 2.332(10) 6
Si2 Mg1 2.994(5) 6
Si2 Sr3 3.252(3) .
Si2 Sr3 3.252(3) 5_556
Si2 Sr2 3.253(3) .
Si2 Sr2 3.253(3) 4_546
Si2 Sr1 3.271(4) .
Sr1 N5 2.691(7) 5
Sr1 N5 2.691(7) 6
Sr1 N5 2.691(7) 2
Sr1 N4 2.909(12) 5
Sr1 Si3 3.150(3) 5
Sr1 Si3 3.150(3) 6
Sr1 Si3 3.150(3) 2
Sr2 N6 2.594(7) 7_556
Sr2 N3 2.610(7) 7_556
Sr2 N7 2.984(8) 7_556
Sr2 N2 2.995(8) 7_556
Sr2 Mg3 3.253(3) 7_556
Sr2 Si2 3.253(3) 7_556
Sr3 N3 2.745(7) 3_445
Sr3 N3 2.745(7) 7_556
Sr3 N6 2.750(7) 5_566
Sr3 N1 2.881(7) 5_566
Sr3 N8 2.935(7) 3_445
Sr3 N8 2.935(7) 7_556
Sr3 Si1 3.179(3) 5_566
Sr3 Si4 3.180(3) 3_445
Sr3 Si4 3.180(3) 7_556
Sr4 N5 2.659(7) 6_565
Sr4 N5 2.659(7) 2
Sr4 N5 2.659(7) 5_565
Sr4 N2 3.010(9) 6_565
Sr4 N2 3.010(9) 2
Sr4 N2 3.010(9) 5_565
Sr4 Si1 3.261(4) 5_565
Sr4 Si3 3.282(3) 2
Sr4 Si3 3.282(3) 6_565
Sr5 N5 2.653(7) 6_565
Sr5 N5 2.697(7) 4
Sr5 N5 2.697(7) 7
Sr5 N7 2.918(9) 6_565
Sr5 N4 3.013(12) 7
Sr5 Si3 3.220(3) 6_565
Sr5 Si3 3.221(3) 7
Sr5 Si3 3.221(3) 4
